data_4064931
loop_
_publ_author_name
'Bollermann, Timo'
'Freitag, Kerstin'
'Gemel, Christian'
'Seidel, R\"udiger W.'
'Fischer, Roland A.'

_publ_section_title
;
 Reactivity of [Zn2Cp*2] toward Transition-Metal Complexes: Synthesis and
 Characterization of [Cp*M(ZnCp*)3] (M = Ni, Pd, Pt)
;
_journal_issue 15
_journal_name_full Organometallics
_journal_page_first 4123
_journal_paper_doi 10.1021/om200430t
_journal_volume 30
_journal_year 2011
_chemical_formula_sum 'C40 H60 Pd Zn3'
_chemical_formula_weight 843.39
_chemical_name_systematic
; 
 ? 
;
_space_group_IT_number 2
_symmetry_cell_setting triclinic
_symmetry_space_group_name_Hall '-P 1'
_symmetry_space_group_name_H-M 'P -1'
_atom_sites_solution_hydrogens geom
_atom_sites_solution_primary direct
_atom_sites_solution_secondary difmap
_audit_creation_method SHELXL-97
_cell_angle_alpha 91.914(6)
_cell_angle_beta 92.360(7)
_cell_angle_gamma 113.629(9)
_cell_formula_units_Z 2
_cell_length_a 11.0117(11)
_cell_length_b 11.0198(9)
_cell_length_c 17.2737(13)
_cell_measurement_reflns_used 20660
_cell_measurement_temperature 113(2)
_cell_measurement_theta_max 25.00
_cell_measurement_theta_min 3.02
_cell_volume 1915.9(3)
_computing_cell_refinement 'CrysAlis RED 1.171.13, Oxford Diffraction'
_computing_data_collection 'CrysAlis CCD 1.171.13, Oxford Diffraction'
_computing_data_reduction 'CrysAlis RED 1.171.13, Oxford Diffraction'
_computing_molecular_graphics SHELXL-97
_computing_publication_material SHELXL-97
_computing_structure_refinement 'SHELXL-97 (Sheldrick, 1997)'
_computing_structure_solution 'SHELXS-97 (Sheldrick, 1990)'
_diffrn_ambient_temperature 113(2)
_diffrn_measured_fraction_theta_full 0.998
_diffrn_measured_fraction_theta_max 0.998
_diffrn_measurement_device_type 'Sapphire2-CCD, Oxford Diffraction'
_diffrn_measurement_method '\w scans'
_diffrn_radiation_monochromator graphite
_diffrn_radiation_source 'Enhance (Mo) X-ray Source'
_diffrn_radiation_type MoK\a
_diffrn_radiation_wavelength 0.71073
_diffrn_reflns_av_R_equivalents 0.1072
_diffrn_reflns_av_sigmaI/netI 0.1408
_diffrn_reflns_limit_h_max 13
_diffrn_reflns_limit_h_min -13
_diffrn_reflns_limit_k_max 13
_diffrn_reflns_limit_k_min -13
_diffrn_reflns_limit_l_max 20
_diffrn_reflns_limit_l_min -20
_diffrn_reflns_number 20660
_diffrn_reflns_theta_full 25.00
_diffrn_reflns_theta_max 25.00
_diffrn_reflns_theta_min 3.02
_exptl_absorpt_coefficient_mu 2.342
_exptl_absorpt_correction_T_max 0.626
_exptl_absorpt_correction_T_min 0.445
_exptl_absorpt_correction_type empirical
_exptl_absorpt_process_details sadabs
_exptl_crystal_colour yellow
_exptl_crystal_density_diffrn 1.462
_exptl_crystal_density_method 'not measured'
_exptl_crystal_description prism
_exptl_crystal_F_000 872
_exptl_crystal_size_max 0.35
_exptl_crystal_size_mid 0.30
_exptl_crystal_size_min 0.20
_refine_diff_density_max 0.842
_refine_diff_density_min -0.618
_refine_diff_density_rms 0.143
_refine_ls_extinction_method none
_refine_ls_goodness_of_fit_ref 0.979
_refine_ls_hydrogen_treatment constr
_refine_ls_matrix_type full
_refine_ls_number_parameters 428
_refine_ls_number_reflns 6726
_refine_ls_number_restraints 0
_refine_ls_restrained_S_all 0.979
_refine_ls_R_factor_all 0.1180
_refine_ls_R_factor_gt 0.0637
_refine_ls_shift/su_max 0.000
_refine_ls_shift/su_mean 0.000
_refine_ls_structure_factor_coef Fsqd
_refine_ls_weighting_details 'calc w=1/[\s^2^(Fo^2^)+(0.0353P)^2^+0.0000P] where P=(Fo^2^+2Fc^2^)/3'
_refine_ls_weighting_scheme calc
_refine_ls_wR_factor_gt 0.1045
_refine_ls_wR_factor_ref 0.1204
_reflns_number_gt 4204
_reflns_number_total 6726
_reflns_threshold_expression >2sigma(I)
_cod_data_source_file om200430t_si_001.cif
_cod_data_source_block 3
_cod_depositor_comments
;
The following automatic conversions were performed:

'_symmetry_cell_setting' value 'Triclinic' changed to 'triclinic'
according to /home/saulius/struct/CIF-dictionaries/cif_core.dic
dictionary named 'cif_core.dic' version 2.4.1 from 2010-06-29.

Automatic conversion script
Id: cif_fix_values 1715 2011-07-08 13:25:40Z adriana 
;
_cod_original_sg_symbol_H-M P-1
_cod_database_code 4064931

loop_
_symmetry_equiv_pos_as_xyz
'x, y, z'
'-x, -y, -z'

loop_
_atom_site_label
_atom_site_type_symbol
_atom_site_fract_x
_atom_site_fract_y
_atom_site_fract_z
_atom_site_U_iso_or_equiv
_atom_site_adp_type
_atom_site_occupancy
_atom_site_symmetry_multiplicity
_atom_site_calc_flag
_atom_site_refinement_flags
_atom_site_disorder_assembly
_atom_site_disorder_group
Pd1 Pd 0.75452(5) 0.19243(5) 0.18061(3) 0.01503(16) Uani 1 1 d . A .
Zn1 Zn 0.78052(9) 0.39834(8) 0.24229(5) 0.0277(3) Uani 1 1 d . A .
Zn2 Zn 0.97290(8) 0.27200(9) 0.24103(5) 0.0238(2) Uani 1 1 d . . .
Zn3 Zn 0.71130(9) 0.12504(9) 0.30902(5) 0.0255(2) Uani 1 1 d . A .
C1 C 0.6427(8) 0.5031(8) 0.2796(6) 0.040(3) Uani 1 1 d . . .
C2 C 0.6749(9) 0.5417(8) 0.2037(6) 0.043(3) Uani 1 1 d . A .
C3 C 0.8106(10) 0.6109(8) 0.2007(5) 0.038(2) Uani 1 1 d . . .
C4 C 0.8696(7) 0.6182(7) 0.2761(4) 0.0193(18) Uani 1 1 d . A .
C5 C 0.7659(7) 0.5504(7) 0.3251(4) 0.0227(18) Uani 1 1 d . A .
C6 C 0.5063(8) 0.4346(9) 0.3085(7) 0.076(4) Uani 1 1 d . A .
H6A H 0.4699 0.5004 0.3206 0.114 Uiso 1 1 calc R . .
H6B H 0.5116 0.3889 0.3554 0.114 Uiso 1 1 calc R . .
H6C H 0.4485 0.3699 0.2684 0.114 Uiso 1 1 calc R . .
C7 C 0.5719(13) 0.5244(9) 0.1374(8) 0.135(7) Uani 1 1 d . . .
H7A H 0.5478 0.6009 0.1386 0.202 Uiso 1 1 calc R A .
H7B H 0.4927 0.4432 0.1433 0.202 Uiso 1 1 calc R . .
H7C H 0.6094 0.5181 0.0877 0.202 Uiso 1 1 calc R . .
C8 C 0.8884(11) 0.6703(9) 0.1309(5) 0.063(3) Uani 1 1 d . A .
H8A H 0.8891 0.7585 0.1241 0.095 Uiso 1 1 calc R . .
H8B H 0.8465 0.6129 0.0844 0.095 Uiso 1 1 calc R . .
H8C H 0.9797 0.6778 0.1393 0.095 Uiso 1 1 calc R . .
C9 C 1.0104(7) 0.7011(8) 0.3045(5) 0.041(2) Uani 1 1 d . . .
H9A H 1.0211 0.7928 0.3153 0.061 Uiso 1 1 calc R A .
H9B H 1.0705 0.6989 0.2647 0.061 Uiso 1 1 calc R . .
H9C H 1.0316 0.6658 0.3521 0.061 Uiso 1 1 calc R . .
C10 C 0.7808(9) 0.5481(8) 0.4126(5) 0.048(3) Uani 1 1 d . . .
H10A H 0.7700 0.6246 0.4368 0.072 Uiso 1 1 calc R A .
H10B H 0.8692 0.5521 0.4277 0.072 Uiso 1 1 calc R . .
H10C H 0.7130 0.4660 0.4299 0.072 Uiso 1 1 calc R . .
C11 C 1.1548(7) 0.2129(8) 0.2263(5) 0.027(2) Uani 1 1 d . A .
C12 C 1.1753(7) 0.3167(8) 0.1770(4) 0.028(2) Uani 1 1 d . A .
C13 C 1.1870(7) 0.4310(7) 0.2234(4) 0.0194(18) Uani 1 1 d . A .
C14 C 1.1713(7) 0.3956(8) 0.3015(4) 0.029(2) Uani 1 1 d . A .
C15 C 1.1517(7) 0.2581(8) 0.3030(5) 0.029(2) Uani 1 1 d . A .
C16 C 1.1420(8) 0.0740(8) 0.2046(7) 0.068(4) Uani 1 1 d . . .
H16A H 1.2307 0.0738 0.2022 0.103 Uiso 1 1 calc R A .
H16B H 1.0939 0.0446 0.1539 0.103 Uiso 1 1 calc R . .
H16C H 1.0932 0.0138 0.2438 0.103 Uiso 1 1 calc R . .
C17 C 1.1948(8) 0.3167(11) 0.0920(5) 0.062(3) Uani 1 1 d . . .
H17A H 1.2887 0.3392 0.0837 0.093 Uiso 1 1 calc R A .
H17B H 1.1676 0.3824 0.0686 0.093 Uiso 1 1 calc R . .
H17C H 1.1409 0.2285 0.0679 0.093 Uiso 1 1 calc R . .
C18 C 1.2154(8) 0.5631(8) 0.1918(5) 0.046(3) Uani 1 1 d . . .
H18A H 1.3116 0.6123 0.1900 0.069 Uiso 1 1 calc R A .
H18B H 1.1797 0.6129 0.2252 0.069 Uiso 1 1 calc R . .
H18C H 1.1736 0.5511 0.1392 0.069 Uiso 1 1 calc R . .
C19 C 1.1953(8) 0.4891(9) 0.3717(5) 0.052(3) Uani 1 1 d . . .
H19A H 1.2906 0.5305 0.3864 0.078 Uiso 1 1 calc R A .
H19B H 1.1474 0.4396 0.4148 0.078 Uiso 1 1 calc R . .
H19C H 1.1635 0.5579 0.3594 0.078 Uiso 1 1 calc R . .
C20 C 1.1611(9) 0.1925(11) 0.3758(5) 0.068(3) Uani 1 1 d . . .
H20A H 1.2534 0.2046 0.3870 0.101 Uiso 1 1 calc R A .
H20B H 1.1043 0.0976 0.3693 0.101 Uiso 1 1 calc R . .
H20C H 1.1320 0.2323 0.4189 0.101 Uiso 1 1 calc R . .
C21 C 0.6072(7) 0.1064(7) 0.4210(4) 0.0237(19) Uani 1 1 d . . .
C22 C 0.5299(7) -0.0110(8) 0.3751(4) 0.0228(19) Uani 1 1 d . A .
C23 C 0.6083(8) -0.0836(7) 0.3632(4) 0.027(2) Uani 1 1 d . . .
C24 C 0.7337(7) -0.0143(8) 0.4018(4) 0.0242(19) Uani 1 1 d . A .
C25 C 0.7345(7) 0.1049(8) 0.4363(4) 0.0248(19) Uani 1 1 d . A .
C26 C 0.5534(9) 0.2003(8) 0.4560(5) 0.042(2) Uani 1 1 d . A .
H26A H 0.5136 0.1668 0.5048 0.063 Uiso 1 1 calc R . .
H26B H 0.4857 0.2071 0.4199 0.063 Uiso 1 1 calc R . .
H26C H 0.6258 0.2880 0.4662 0.063 Uiso 1 1 calc R . .
C27 C 0.3858(7) -0.0523(9) 0.3519(5) 0.052(3) Uani 1 1 d . . .
H27A H 0.3317 -0.1099 0.3905 0.078 Uiso 1 1 calc R A .
H27B H 0.3654 -0.1006 0.3011 0.078 Uiso 1 1 calc R . .
H27C H 0.3659 0.0266 0.3488 0.078 Uiso 1 1 calc R . .
C28 C 0.5621(10) -0.2251(8) 0.3285(5) 0.051(3) Uani 1 1 d . A .
H28A H 0.5238 -0.2878 0.3687 0.076 Uiso 1 1 calc R . .
H28B H 0.6379 -0.2384 0.3082 0.076 Uiso 1 1 calc R . .
H28C H 0.4948 -0.2398 0.2862 0.076 Uiso 1 1 calc R . .
C29 C 0.8396(8) -0.0667(9) 0.4088(5) 0.049(3) Uani 1 1 d . . .
H29A H 0.8241 -0.1233 0.4531 0.073 Uiso 1 1 calc R A .
H29B H 0.9266 0.0076 0.4168 0.073 Uiso 1 1 calc R . .
H29C H 0.8372 -0.1187 0.3612 0.073 Uiso 1 1 calc R . .
C30 C 0.8478(8) 0.2070(8) 0.4867(5) 0.043(2) Uani 1 1 d . . .
H30A H 0.8409 0.1807 0.5405 0.065 Uiso 1 1 calc R A .
H30B H 0.8432 0.2938 0.4842 0.065 Uiso 1 1 calc R . .
H30C H 0.9327 0.2126 0.4681 0.065 Uiso 1 1 calc R . .
C31 C 0.680(2) -0.0054(14) 0.1055(9) 0.009(3) Uiso 0.506(6) 1 d P A 1
C32 C 0.7735(14) 0.096(2) 0.0618(9) 0.006(4) Uiso 0.506(6) 1 d P A 1
C33 C 0.719(2) 0.1941(15) 0.0468(8) 0.014(4) Uiso 0.506(6) 1 d P A 1
C34 C 0.597(2) 0.152(2) 0.0794(12) 0.018(4) Uiso 0.506(6) 1 d P A 1
C35 C 0.5689(17) 0.032(2) 0.1143(9) 0.018(4) Uiso 0.506(6) 1 d P A 1
C36 C 0.6959(17) -0.1300(16) 0.1198(10) 0.042(5) Uiso 0.506(6) 1 d P A 1
H36A H 0.6637 -0.1903 0.0734 0.063 Uiso 0.506(6) 1 calc PR A 1
H36B H 0.6445 -0.1719 0.1638 0.063 Uiso 0.506(6) 1 calc PR A 1
H36C H 0.7899 -0.1102 0.1316 0.063 Uiso 0.506(6) 1 calc PR A 1
C37 C 0.8938(14) 0.0930(16) 0.0259(9) 0.032(5) Uani 0.506(6) 1 d P A 1
H37A H 0.8676 0.0436 -0.0245 0.048 Uiso 0.506(6) 1 calc PR A 1
H37B H 0.9354 0.0495 0.0600 0.048 Uiso 0.506(6) 1 calc PR A 1
H37C H 0.9572 0.1839 0.0187 0.048 Uiso 0.506(6) 1 calc PR A 1
C38 C 0.7772(16) 0.3094(15) -0.0028(9) 0.033(4) Uani 0.506(6) 1 d P A 1
H38A H 0.7365 0.2847 -0.0556 0.050 Uiso 0.506(6) 1 calc PR A 1
H38B H 0.8732 0.3351 -0.0039 0.050 Uiso 0.506(6) 1 calc PR A 1
H38C H 0.7601 0.3841 0.0186 0.050 Uiso 0.506(6) 1 calc PR A 1
C39 C 0.4915(15) 0.2040(15) 0.0696(8) 0.031(4) Uani 0.506(6) 1 d P A 1
H39A H 0.4301 0.1559 0.0256 0.046 Uiso 0.506(6) 1 calc PR A 1
H39B H 0.5325 0.2986 0.0600 0.046 Uiso 0.506(6) 1 calc PR A 1
H39C H 0.4426 0.1916 0.1169 0.046 Uiso 0.506(6) 1 calc PR A 1
C40 C 0.4420(13) -0.0605(16) 0.1505(9) 0.034(5) Uani 0.506(6) 1 d P A 1
H40A H 0.3855 -0.1279 0.1112 0.051 Uiso 0.506(6) 1 calc PR A 1
H40B H 0.3939 -0.0087 0.1697 0.051 Uiso 0.506(6) 1 calc PR A 1
H40C H 0.4655 -0.1039 0.1937 0.051 Uiso 0.506(6) 1 calc PR A 1
C41 C 0.5644(15) 0.101(2) 0.0996(10) 0.007(4) Uiso 0.494(6) 1 d P A 2
C42 C 0.655(2) 0.2001(16) 0.0585(10) 0.014(4) Uiso 0.494(6) 1 d P A 2
C43 C 0.7695(17) 0.1705(19) 0.0486(9) 0.015(4) Uiso 0.494(6) 1 d P A 2
C44 C 0.742(2) 0.043(2) 0.0828(11) 0.012(4) Uiso 0.494(6) 1 d P A 2
C45 C 0.611(2) 0.0003(15) 0.1161(8) 0.008(4) Uiso 0.494(6) 1 d P A 2
C46 C 0.4243(14) 0.0837(15) 0.1169(9) 0.028(4) Uiso 0.494(6) 1 d P A 2
H46A H 0.3627 0.0337 0.0733 0.042 Uiso 0.494(6) 1 calc PR A 2
H46B H 0.4211 0.1709 0.1244 0.042 Uiso 0.494(6) 1 calc PR A 2
H46C H 0.3986 0.0349 0.1641 0.042 Uiso 0.494(6) 1 calc PR A 2
C47 C 0.6362(17) 0.3137(15) 0.0223(8) 0.031(4) Uani 0.494(6) 1 d P A 2
H47A H 0.5813 0.2819 -0.0262 0.047 Uiso 0.494(6) 1 calc PR A 2
H47B H 0.7229 0.3818 0.0115 0.047 Uiso 0.494(6) 1 calc PR A 2
H47C H 0.5922 0.3515 0.0581 0.047 Uiso 0.494(6) 1 calc PR A 2
C48 C 0.8791(15) 0.2466(19) -0.0035(9) 0.042(5) Uani 0.494(6) 1 d P A 2
H48A H 0.8480 0.2201 -0.0579 0.063 Uiso 0.494(6) 1 calc PR A 2
H48B H 0.9569 0.2270 0.0083 0.063 Uiso 0.494(6) 1 calc PR A 2
H48C H 0.9032 0.3420 0.0054 0.063 Uiso 0.494(6) 1 calc PR A 2
C49 C 0.8261(15) -0.0320(17) 0.0762(9) 0.036(5) Uani 0.494(6) 1 d P A 2
H49A H 0.8068 -0.0807 0.0255 0.054 Uiso 0.494(6) 1 calc PR A 2
H49B H 0.8078 -0.0948 0.1174 0.054 Uiso 0.494(6) 1 calc PR A 2
H49C H 0.9198 0.0296 0.0811 0.054 Uiso 0.494(6) 1 calc PR A 2
C50 C 0.5460(16) -0.1321(14) 0.1454(8) 0.031(5) Uani 0.494(6) 1 d P A 2
H50A H 0.5056 -0.1971 0.1018 0.046 Uiso 0.494(6) 1 calc PR A 2
H50B H 0.4771 -0.1334 0.1799 0.046 Uiso 0.494(6) 1 calc PR A 2
H50C H 0.6120 -0.1546 0.1743 0.046 Uiso 0.494(6) 1 calc PR A 2

loop_
_atom_site_aniso_label
_atom_site_aniso_U_11
_atom_site_aniso_U_22
_atom_site_aniso_U_33
_atom_site_aniso_U_23
_atom_site_aniso_U_13
_atom_site_aniso_U_12
Pd1 0.0138(3) 0.0159(3) 0.0136(3) -0.0019(2) -0.0013(2) 0.0044(3)
Zn1 0.0348(6) 0.0187(5) 0.0296(6) -0.0076(4) -0.0093(5) 0.0126(5)
Zn2 0.0157(5) 0.0293(5) 0.0233(6) -0.0041(4) -0.0035(4) 0.0066(4)
Zn3 0.0284(6) 0.0281(6) 0.0139(5) 0.0019(4) 0.0026(4) 0.0048(5)
C1 0.019(5) 0.014(5) 0.086(8) -0.013(5) -0.011(5) 0.008(4)
C2 0.043(6) 0.019(5) 0.067(8) -0.019(5) -0.036(6) 0.018(5)
C3 0.077(7) 0.027(5) 0.024(5) -0.006(4) -0.002(5) 0.036(5)
C4 0.029(5) 0.007(4) 0.023(5) -0.005(3) 0.001(4) 0.010(4)
C5 0.028(5) 0.019(4) 0.025(5) -0.002(4) 0.001(4) 0.014(4)
C6 0.031(6) 0.030(6) 0.158(12) -0.007(7) -0.007(7) 0.003(5)
C7 0.164(13) 0.044(7) 0.206(16) -0.073(8) -0.156(12) 0.075(8)
C8 0.131(10) 0.049(6) 0.026(6) 0.004(5) 0.013(6) 0.052(7)
C9 0.029(5) 0.028(5) 0.060(7) -0.011(5) 0.001(5) 0.008(4)
C10 0.069(7) 0.021(5) 0.053(7) 0.007(5) 0.031(6) 0.014(5)
C11 0.015(4) 0.025(5) 0.040(6) -0.013(4) -0.012(4) 0.008(4)
C12 0.015(4) 0.054(6) 0.015(5) -0.010(4) -0.009(4) 0.016(4)
C13 0.010(4) 0.021(4) 0.023(5) 0.007(4) 0.007(3) 0.000(4)
C14 0.006(4) 0.048(6) 0.020(5) -0.008(4) 0.000(4) 0.001(4)
C15 0.006(4) 0.041(5) 0.044(6) 0.017(5) 0.000(4) 0.012(4)
C16 0.017(5) 0.037(6) 0.157(12) -0.011(6) -0.006(6) 0.019(5)
C17 0.025(5) 0.129(10) 0.022(5) -0.020(6) -0.009(4) 0.023(6)
C18 0.039(6) 0.044(6) 0.065(7) 0.016(5) 0.018(5) 0.026(5)
C19 0.022(5) 0.078(7) 0.037(6) -0.029(5) -0.001(4) 0.004(5)
C20 0.031(6) 0.117(10) 0.064(8) 0.055(7) 0.011(5) 0.035(6)
C21 0.030(5) 0.029(5) 0.015(4) 0.007(4) 0.008(4) 0.013(4)
C22 0.026(4) 0.034(5) 0.006(4) 0.007(4) 0.009(3) 0.007(4)
C23 0.045(5) 0.012(4) 0.023(5) 0.008(4) 0.015(4) 0.009(4)
C24 0.023(5) 0.036(5) 0.017(4) 0.014(4) 0.006(4) 0.014(4)
C25 0.020(4) 0.033(5) 0.021(5) 0.001(4) 0.004(4) 0.009(4)
C26 0.064(7) 0.040(6) 0.035(6) 0.008(4) 0.011(5) 0.034(5)
C27 0.018(5) 0.079(8) 0.040(6) 0.020(5) 0.003(4) -0.001(5)
C28 0.082(8) 0.030(5) 0.032(6) 0.004(4) 0.016(5) 0.013(5)
C29 0.049(6) 0.058(7) 0.056(7) 0.027(5) 0.022(5) 0.035(6)
C30 0.034(5) 0.053(6) 0.023(5) -0.004(5) -0.004(4) -0.002(5)
C37 0.019(9) 0.048(11) 0.020(9) -0.012(8) 0.011(7) 0.003(9)
C38 0.044(11) 0.033(10) 0.025(10) 0.011(8) 0.020(8) 0.015(9)
C39 0.041(10) 0.044(11) 0.017(9) -0.012(8) -0.016(8) 0.031(9)
C40 0.006(8) 0.055(12) 0.026(10) -0.003(9) -0.005(7) -0.002(8)
C47 0.045(11) 0.038(10) 0.013(9) -0.011(8) -0.006(8) 0.021(9)
C48 0.018(9) 0.070(14) 0.023(10) 0.009(10) 0.000(8) 0.001(10)
C49 0.029(10) 0.052(12) 0.035(11) -0.020(9) -0.006(9) 0.027(10)
C50 0.045(11) 0.019(9) 0.010(9) -0.003(7) -0.007(8) -0.004(8)

loop_
_atom_type_symbol
_atom_type_description
_atom_type_scat_dispersion_real
_atom_type_scat_dispersion_imag
_atom_type_scat_source
C C 0.0033 0.0016 'International Tables Vol C Tables 4.2.6.8 and 6.1.1.4'
H H 0.0000 0.0000 'International Tables Vol C Tables 4.2.6.8 and 6.1.1.4'
Zn Zn 0.2839 1.4301 'International Tables Vol C Tables 4.2.6.8 and 6.1.1.4'
Pd Pd -0.9988 1.0072 'International Tables Vol C Tables 4.2.6.8 and 6.1.1.4'

loop_
_geom_angle_atom_site_label_1
_geom_angle_atom_site_label_2
_geom_angle_atom_site_label_3
_geom_angle
C44 Pd1 C45 37.8(6)
C44 Pd1 C43 37.3(6)
C45 Pd1 C43 62.1(5)
C44 Pd1 C41 60.8(5)
C45 Pd1 C41 36.3(5)
C43 Pd1 C41 59.8(5)
C44 Pd1 C34 61.7(5)
C45 Pd1 C34 47.8(6)
C43 Pd1 C34 49.3(6)
C41 Pd1 C34 16.2(5)
C44 Pd1 C35 50.5(6)
C45 Pd1 C35 17.0(5)
C43 Pd1 C35 64.6(5)
C41 Pd1 C35 20.7(4)
C34 Pd1 C35 35.0(6)
C44 Pd1 C31 20.1(5)
C45 Pd1 C31 20.4(4)
C43 Pd1 C31 53.7(5)
C41 Pd1 C31 52.6(5)
C34 Pd1 C31 59.7(5)
C35 Pd1 C31 36.4(5)
C44 Pd1 C33 48.8(6)
C45 Pd1 C33 62.0(5)
C43 Pd1 C33 17.3(5)
C41 Pd1 C33 48.1(6)
C34 Pd1 C33 34.7(6)
C35 Pd1 C33 58.8(5)
C31 Pd1 C33 60.4(5)
C44 Pd1 C32 16.8(5)
C45 Pd1 C32 50.5(5)
C43 Pd1 C32 21.7(4)
C41 Pd1 C32 63.4(5)
C34 Pd1 C32 59.0(5)
C35 Pd1 C32 59.5(5)
C31 Pd1 C32 36.1(5)
C33 Pd1 C32 36.3(5)
C44 Pd1 C42 60.5(5)
C45 Pd1 C42 60.0(5)
C43 Pd1 C42 35.9(6)
C41 Pd1 C42 34.5(6)
C34 Pd1 C42 18.7(5)
C35 Pd1 C42 50.9(6)
C31 Pd1 C42 65.8(5)
C33 Pd1 C42 18.9(4)
C32 Pd1 C42 51.9(5)
C44 Pd1 Zn3 120.6(6)
C45 Pd1 Zn3 98.1(3)
C43 Pd1 Zn3 157.7(5)
C41 Pd1 Zn3 111.2(5)
C34 Pd1 Zn3 125.9(7)
C35 Pd1 Zn3 99.8(4)
C31 Pd1 Zn3 104.2(4)
C33 Pd1 Zn3 158.5(4)
C32 Pd1 Zn3 136.9(5)
C42 Pd1 Zn3 144.2(6)
C44 Pd1 Zn1 158.7(6)
C45 Pd1 Zn1 146.1(6)
C43 Pd1 Zn1 121.3(5)
C41 Pd1 Zn1 112.4(5)
C34 Pd1 Zn1 105.9(4)
C35 Pd1 Zn1 129.3(6)
C31 Pd1 Zn1 165.1(4)
C33 Pd1 Zn1 110.7(5)
C32 Pd1 Zn1 142.3(5)
C42 Pd1 Zn1 101.8(4)
Zn3 Pd1 Zn1 80.67(4)
C5 Zn1 C4 36.9(3)
C5 Zn1 C1 36.4(3)
C4 Zn1 C1 60.2(3)
C5 Zn1 C3 59.5(3)
C4 Zn1 C3 35.5(3)
C1 Zn1 C3 58.1(3)
C5 Zn1 Pd1 162.7(2)
C4 Zn1 Pd1 159.65(19)
C1 Zn1 Pd1 137.21(19)
C3 Zn1 Pd1 135.7(2)
C5 Zn1 C2 58.6(3)
C4 Zn1 C2 58.0(3)
C1 Zn1 C2 34.5(3)
C3 Zn1 C2 33.7(3)
Pd1 Zn1 C2 127.4(2)
C5 Zn1 Zn2 130.37(19)
C4 Zn1 Zn2 115.00(19)
C1 Zn1 Zn2 164.4(3)
C3 Zn1 Zn2 127.9(2)
Pd1 Zn1 Zn2 51.57(3)
C2 Zn1 Zn2 158.1(3)
C5 Zn1 Zn3 114.4(2)
C4 Zn1 Zn3 142.35(19)
C1 Zn1 Zn3 114.1(2)
C3 Zn1 Zn3 172.2(2)
Pd1 Zn1 Zn3 49.52(3)
C2 Zn1 Zn3 140.0(3)
Zn2 Zn1 Zn3 59.42(3)
C14 Zn2 C15 37.3(3)
C14 Zn2 C13 35.8(2)
C15 Zn2 C13 59.9(3)
C14 Zn2 C11 59.8(3)
C15 Zn2 C11 35.3(3)
C13 Zn2 C11 58.2(3)
C14 Zn2 Pd1 165.3(2)
C15 Zn2 Pd1 156.7(2)
C13 Zn2 Pd1 139.39(18)
C11 Zn2 Pd1 133.46(18)
C14 Zn2 C12 59.1(3)
C15 Zn2 C12 58.5(3)
C13 Zn2 C12 34.9(2)
C11 Zn2 C12 34.1(3)
Pd1 Zn2 C12 126.44(17)
C14 Zn2 Zn1 114.2(2)
C15 Zn2 Zn1 145.7(2)
C13 Zn2 Zn1 110.21(18)
C11 Zn2 Zn1 167.5(2)
Pd1 Zn2 Zn1 51.42(3)
C12 Zn2 Zn1 133.7(2)
C14 Zn2 Zn3 129.3(2)
C15 Zn2 Zn3 116.0(2)
C13 Zn2 Zn3 161.67(18)
C11 Zn2 Zn3 130.4(2)
Pd1 Zn2 Zn3 50.73(3)
C12 Zn2 Zn3 161.1(2)
Zn1 Zn2 Zn3 62.08(3)
C25 Zn3 C21 36.9(2)
C25 Zn3 C24 36.2(3)
C21 Zn3 C24 60.3(3)
C25 Zn3 C22 60.1(3)
C21 Zn3 C22 36.0(2)
C24 Zn3 C22 58.8(3)
C25 Zn3 C23 59.5(3)
C21 Zn3 C23 59.4(3)
C24 Zn3 C23 34.9(3)
C22 Zn3 C23 34.9(3)
C25 Zn3 Pd1 162.60(19)
C21 Zn3 Pd1 153.92(19)
C24 Zn3 Pd1 145.02(19)
C22 Zn3 Pd1 137.29(18)
C23 Zn3 Pd1 133.58(19)
C25 Zn3 Zn2 111.90(19)
C21 Zn3 Zn2 141.8(2)
C24 Zn3 Zn2 109.86(18)
C22 Zn3 Zn2 168.60(19)
C23 Zn3 Zn2 135.0(2)
Pd1 Zn3 Zn2 51.17(3)
C25 Zn3 Zn1 121.0(2)
C21 Zn3 Zn1 111.90(19)
C24 Zn3 Zn1 152.9(2)
C22 Zn3 Zn1 131.89(19)
C23 Zn3 Zn1 166.4(2)
Pd1 Zn3 Zn1 49.80(3)
Zn2 Zn3 Zn1 58.49(3)
C2 C1 C5 106.2(8)
C2 C1 C6 127.1(9)
C5 C1 C6 126.6(10)
C2 C1 Zn1 75.1(5)
C5 C1 Zn1 67.4(4)
C6 C1 Zn1 125.4(6)
C3 C2 C1 110.3(8)
C3 C2 C7 125.3(11)
C1 C2 C7 124.0(10)
C3 C2 Zn1 71.9(5)
C1 C2 Zn1 70.4(5)
C7 C2 Zn1 130.4(6)
C2 C3 C4 108.0(8)
C2 C3 C8 128.1(9)
C4 C3 C8 123.8(9)
C2 C3 Zn1 74.4(5)
C4 C3 Zn1 68.1(4)
C8 C3 Zn1 122.7(5)
C3 C4 C5 107.3(7)
C3 C4 C9 127.5(8)
C5 C4 C9 124.3(7)
C3 C4 Zn1 76.4(4)
C5 C4 Zn1 70.1(4)
C9 C4 Zn1 127.0(5)
C4 C5 C1 108.2(7)
C4 C5 C10 125.5(7)
C1 C5 C10 125.6(8)
C4 C5 Zn1 73.0(4)
C1 C5 Zn1 76.2(5)
C10 C5 Zn1 124.2(5)
C1 C6 H6A 109.5
C1 C6 H6B 109.5
H6A C6 H6B 109.5
C1 C6 H6C 109.5
H6A C6 H6C 109.5
H6B C6 H6C 109.5
C2 C7 H7A 109.5
C2 C7 H7B 109.5
H7A C7 H7B 109.5
C2 C7 H7C 109.5
H7A C7 H7C 109.5
H7B C7 H7C 109.5
C3 C8 H8A 109.5
C3 C8 H8B 109.5
H8A C8 H8B 109.5
C3 C8 H8C 109.5
H8A C8 H8C 109.5
H8B C8 H8C 109.5
C4 C9 H9A 109.5
C4 C9 H9B 109.5
H9A C9 H9B 109.5
C4 C9 H9C 109.5
H9A C9 H9C 109.5
H9B C9 H9C 109.5
C5 C10 H10A 109.5
C5 C10 H10B 109.5
H10A C10 H10B 109.5
C5 C10 H10C 109.5
H10A C10 H10C 109.5
H10B C10 H10C 109.5
C12 C11 C15 109.2(7)
C12 C11 C16 127.6(8)
C15 C11 C16 123.2(8)
C12 C11 Zn2 74.7(4)
C15 C11 Zn2 68.5(4)
C16 C11 Zn2 124.3(5)
C11 C12 C13 108.0(7)
C11 C12 C17 127.7(8)
C13 C12 C17 124.1(8)
C11 C12 Zn2 71.2(4)
C13 C12 Zn2 70.2(4)
C17 C12 Zn2 128.3(5)
C14 C13 C12 108.0(7)
C14 C13 C18 128.2(7)
C12 C13 C18 123.7(7)
C14 C13 Zn2 68.3(4)
C12 C13 Zn2 74.9(4)
C18 C13 Zn2 124.2(5)
C13 C14 C15 107.3(7)
C13 C14 C19 126.3(8)
C15 C14 C19 125.6(8)
C13 C14 Zn2 75.9(4)
C15 C14 Zn2 72.0(4)
C19 C14 Zn2 125.9(5)
C11 C15 C14 107.5(7)
C11 C15 C20 127.6(8)
C14 C15 C20 123.3(8)
C11 C15 Zn2 76.1(4)
C14 C15 Zn2 70.7(4)
C20 C15 Zn2 129.9(5)
C11 C16 H16A 109.5
C11 C16 H16B 109.5
H16A C16 H16B 109.5
C11 C16 H16C 109.5
H16A C16 H16C 109.5
H16B C16 H16C 109.5
C12 C17 H17A 109.5
C12 C17 H17B 109.5
H17A C17 H17B 109.5
C12 C17 H17C 109.5
H17A C17 H17C 109.5
H17B C17 H17C 109.5
C13 C18 H18A 109.5
C13 C18 H18B 109.5
H18A C18 H18B 109.5
C13 C18 H18C 109.5
H18A C18 H18C 109.5
H18B C18 H18C 109.5
C14 C19 H19A 109.5
C14 C19 H19B 109.5
H19A C19 H19B 109.5
C14 C19 H19C 109.5
H19A C19 H19C 109.5
H19B C19 H19C 109.5
C15 C20 H20A 109.5
C15 C20 H20B 109.5
H20A C20 H20B 109.5
C15 C20 H20C 109.5
H20A C20 H20C 109.5
H20B C20 H20C 109.5
C22 C21 C25 107.1(7)
C22 C21 C26 124.5(7)
C25 C21 C26 127.7(7)
C22 C21 Zn3 74.7(4)
C25 C21 Zn3 70.4(4)
C26 C21 Zn3 127.6(5)
C23 C22 C21 108.4(7)
C23 C22 C27 127.6(8)
C21 C22 C27 123.8(7)
C23 C22 Zn3 73.7(4)
C21 C22 Zn3 69.3(4)
C27 C22 Zn3 127.2(5)
C24 C23 C22 108.6(7)
C24 C23 C28 123.3(8)
C22 C23 C28 127.2(8)
C24 C23 Zn3 71.2(4)
C22 C23 Zn3 71.3(4)
C28 C23 Zn3 132.1(5)
C23 C24 C25 107.6(7)
C23 C24 C29 124.2(7)
C25 C24 C29 128.1(7)
C23 C24 Zn3 73.9(4)
C25 C24 Zn3 68.2(4)
C29 C24 Zn3 127.2(5)
C24 C25 C21 108.4(7)
C24 C25 C30 125.6(7)
C21 C25 C30 125.8(7)
C24 C25 Zn3 75.6(4)
C21 C25 Zn3 72.7(4)
C30 C25 Zn3 121.7(5)
C21 C26 H26A 109.5
C21 C26 H26B 109.5
H26A C26 H26B 109.5
C21 C26 H26C 109.5
H26A C26 H26C 109.5
H26B C26 H26C 109.5
C22 C27 H27A 109.5
C22 C27 H27B 109.5
H27A C27 H27B 109.5
C22 C27 H27C 109.5
H27A C27 H27C 109.5
H27B C27 H27C 109.5
C23 C28 H28A 109.5
C23 C28 H28B 109.5
H28A C28 H28B 109.5
C23 C28 H28C 109.5
H28A C28 H28C 109.5
H28B C28 H28C 109.5
C24 C29 H29A 109.5
C24 C29 H29B 109.5
H29A C29 H29B 109.5
C24 C29 H29C 109.5
H29A C29 H29C 109.5
H29B C29 H29C 109.5
C25 C30 H30A 109.5
C25 C30 H30B 109.5
H30A C30 H30B 109.5
C25 C30 H30C 109.5
H30A C30 H30C 109.5
H30B C30 H30C 109.5
C32 C31 C35 105.9(11)
C32 C31 C36 121(2)
C35 C31 C36 132(2)
C32 C31 Pd1 72.3(7)
C35 C31 Pd1 71.7(8)
C36 C31 Pd1 130.0(10)
C31 C32 C33 107.8(12)
C31 C32 C37 127.1(19)
C33 C32 C37 124(2)
C31 C32 Pd1 71.6(7)
C33 C32 Pd1 71.7(7)
C37 C32 Pd1 130.0(9)
C34 C33 C32 107.3(14)
C34 C33 C38 126(2)
C32 C33 C38 126(2)
C34 C33 Pd1 71.8(9)
C32 C33 Pd1 72.0(8)
C38 C33 Pd1 127.1(10)
C33 C34 C35 110.6(14)
C33 C34 C39 129(2)
C35 C34 C39 120(2)
C33 C34 Pd1 73.4(9)
C35 C34 Pd1 72.9(9)
C39 C34 Pd1 129.1(10)
C34 C35 C31 108.4(13)
C34 C35 C40 130(2)
C31 C35 C40 121(2)
C34 C35 Pd1 72.1(8)
C31 C35 Pd1 71.9(8)
C40 C35 Pd1 126.2(10)
C31 C36 H36A 109.5
C31 C36 H36B 109.5
H36A C36 H36B 109.5
C31 C36 H36C 109.5
H36A C36 H36C 109.5
H36B C36 H36C 109.5
C32 C37 H37A 109.5
C32 C37 H37B 109.5
H37A C37 H37B 109.5
C32 C37 H37C 109.5
H37A C37 H37C 109.5
H37B C37 H37C 109.5
C33 C38 H38A 109.5
C33 C38 H38B 109.5
H38A C38 H38B 109.5
C33 C38 H38C 109.5
H38A C38 H38C 109.5
H38B C38 H38C 109.5
C34 C39 H39A 109.5
C34 C39 H39B 109.5
H39A C39 H39B 109.5
C34 C39 H39C 109.5
H39A C39 H39C 109.5
H39B C39 H39C 109.5
C35 C40 H40A 109.5
C35 C40 H40B 109.5
H40A C40 H40B 109.5
C35 C40 H40C 109.5
H40A C40 H40C 109.5
H40B C40 H40C 109.5
C42 C41 C45 111.2(13)
C42 C41 C46 128(2)
C45 C41 C46 121(2)
C42 C41 Pd1 74.6(8)
C45 C41 Pd1 71.1(7)
C46 C41 Pd1 128.1(10)
C41 C42 C43 108.9(12)
C41 C42 C47 127(2)
C43 C42 C47 123(2)
C41 C42 Pd1 70.8(8)
C43 C42 Pd1 70.0(8)
C47 C42 Pd1 129.6(10)
C42 C43 C44 107.1(13)
C42 C43 C48 123(2)
C44 C43 C48 129(2)
C42 C43 Pd1 74.0(8)
C44 C43 Pd1 70.6(8)
C48 C43 Pd1 130.8(10)
C49 C44 C43 125(2)
C49 C44 C45 128(2)
C43 C44 C45 107.0(12)
C49 C44 Pd1 126.7(10)
C43 C44 Pd1 72.1(8)
C45 C44 Pd1 71.3(8)
C41 C45 C50 133(2)
C41 C45 C44 105.8(12)
C50 C45 C44 121(2)
C41 C45 Pd1 72.6(8)
C50 C45 Pd1 128.9(10)
C44 C45 Pd1 70.9(8)
C41 C46 H46A 109.5
C41 C46 H46B 109.5
H46A C46 H46B 109.5
C41 C46 H46C 109.5
H46A C46 H46C 109.5
H46B C46 H46C 109.5
C42 C47 H47A 109.5
C42 C47 H47B 109.5
H47A C47 H47B 109.5
C42 C47 H47C 109.5
H47A C47 H47C 109.5
H47B C47 H47C 109.5
C43 C48 H48A 109.5
C43 C48 H48B 109.5
H48A C48 H48B 109.5
C43 C48 H48C 109.5
H48A C48 H48C 109.5
H48B C48 H48C 109.5
C44 C49 H49A 109.5
C44 C49 H49B 109.5
H49A C49 H49B 109.5
C44 C49 H49C 109.5
H49A C49 H49C 109.5
H49B C49 H49C 109.5
C45 C50 H50A 109.5
C45 C50 H50B 109.5
H50A C50 H50B 109.5
C45 C50 H50C 109.5
H50A C50 H50C 109.5
H50B C50 H50C 109.5

loop_
_geom_bond_atom_site_label_1
_geom_bond_atom_site_label_2
_geom_bond_distance
Pd1 C44 2.284(14)
Pd1 C45 2.289(13)
Pd1 C43 2.305(15)
Pd1 C41 2.309(14)
Pd1 C34 2.310(15)
Pd1 C35 2.321(15)
Pd1 C31 2.323(13)
Pd1 C33 2.330(14)
Pd1 C32 2.333(13)
Pd1 C42 2.357(14)
Pd1 Zn3 2.3689(10)
Pd1 Zn1 2.3788(10)
Zn1 C5 2.226(7)
Zn1 C4 2.264(7)
Zn1 C1 2.342(8)
Zn1 C3 2.372(8)
Zn1 C2 2.403(8)
Zn1 Zn2 2.9652(13)
Zn1 Zn3 3.0731(13)
Zn2 C14 2.248(7)
Zn2 C15 2.264(7)
Zn2 C13 2.346(7)
Zn2 C11 2.361(7)
Zn2 C12 2.407(7)
Zn2 Zn3 2.9943(13)
Zn3 C25 2.231(7)
Zn3 C21 2.262(7)
Zn3 C24 2.328(7)
Zn3 C22 2.333(7)
Zn3 C23 2.364(7)
C1 C2 1.408(12)
C1 C5 1.430(10)
C1 C6 1.501(12)
C2 C3 1.382(12)
C2 C7 1.529(12)
C3 C4 1.418(10)
C3 C8 1.517(12)
C4 C5 1.420(10)
C4 C9 1.500(9)
C5 C10 1.516(10)
C6 H6A 0.9800
C6 H6B 0.9800
C6 H6C 0.9800
C7 H7A 0.9800
C7 H7B 0.9800
C7 H7C 0.9800
C8 H8A 0.9800
C8 H8B 0.9800
C8 H8C 0.9800
C9 H9A 0.9800
C9 H9B 0.9800
C9 H9C 0.9800
C10 H10A 0.9800
C10 H10B 0.9800
C10 H10C 0.9800
C11 C12 1.399(11)
C11 C15 1.407(11)
C11 C16 1.512(10)
C12 C13 1.428(10)
C12 C17 1.492(10)
C13 C14 1.416(10)
C13 C18 1.489(10)
C14 C15 1.443(11)
C14 C19 1.508(10)
C15 C20 1.491(10)
C16 H16A 0.9800
C16 H16B 0.9800
C16 H16C 0.9800
C17 H17A 0.9800
C17 H17B 0.9800
C17 H17C 0.9800
C18 H18A 0.9800
C18 H18B 0.9800
C18 H18C 0.9800
C19 H19A 0.9800
C19 H19B 0.9800
C19 H19C 0.9800
C20 H20A 0.9800
C20 H20B 0.9800
C20 H20C 0.9800
C21 C22 1.420(10)
C21 C25 1.422(10)
C21 C26 1.505(10)
C22 C23 1.409(10)
C22 C27 1.498(10)
C23 C24 1.408(10)
C23 C28 1.524(10)
C24 C25 1.421(10)
C24 C29 1.496(10)
C25 C30 1.518(10)
C26 H26A 0.9800
C26 H26B 0.9800
C26 H26C 0.9800
C27 H27A 0.9800
C27 H27B 0.9800
C27 H27C 0.9800
C28 H28A 0.9800
C28 H28B 0.9800
C28 H28C 0.9800
C29 H29A 0.9800
C29 H29B 0.9800
C29 H29C 0.9800
C30 H30A 0.9800
C30 H30B 0.9800
C30 H30C 0.9800
C31 C32 1.44(2)
C31 C35 1.45(2)
C31 C36 1.479(19)
C32 C33 1.45(2)
C32 C37 1.499(18)
C33 C34 1.39(2)
C33 C38 1.491(19)
C34 C35 1.39(2)
C34 C39 1.496(19)
C35 C40 1.54(2)
C36 H36A 0.9800
C36 H36B 0.9800
C36 H36C 0.9800
C37 H37A 0.9800
C37 H37B 0.9800
C37 H37C 0.9800
C38 H38A 0.9800
C38 H38B 0.9800
C38 H38C 0.9800
C39 H39A 0.9800
C39 H39B 0.9800
C39 H39C 0.9800
C40 H40A 0.9800
C40 H40B 0.9800
C40 H40C 0.9800
C41 C42 1.39(2)
C41 C45 1.43(2)
C41 C46 1.52(2)
C42 C43 1.44(2)
C42 C47 1.50(2)
C43 C44 1.47(2)
C43 C48 1.52(2)
C44 C49 1.468(19)
C44 C45 1.48(2)
C45 C50 1.463(19)
C46 H46A 0.9800
C46 H46B 0.9800
C46 H46C 0.9800
C47 H47A 0.9800
C47 H47B 0.9800
C47 H47C 0.9800
C48 H48A 0.9800
C48 H48B 0.9800
C48 H48C 0.9800
C49 H49A 0.9800
C49 H49B 0.9800
C49 H49C 0.9800
C50 H50A 0.9800
C50 H50B 0.9800
C50 H50C 0.9800
